data_7207491
loop_
_publ_author_name
'Yufit, D. S.'
'Howard, J. A. K.'

_publ_section_title
;
 Low melting molecular complexes. The structures of molecular complexes of
 tri- and di-chloromethanes with small ketones and 1,4-dioxane
;
_journal_issue 6
_journal_name_full CrystEngComm
_journal_page_first 2003
_journal_paper_doi 10.1039/c2ce06526f
_journal_volume 14
_journal_year 2012
_chemical_formula_moiety 'C4 H8 O2, 2 C H2 Cl2'
_chemical_formula_sum 'C6 H12 Cl4 O2'
_chemical_formula_weight 257.96
_chemical_melting_point 205.5(5)
_chemical_name_common 'dichloromethane dioxane co-crystal'
_chemical_name_systematic
;
dichloromethane 1,4-dioxane clathrate (2:1)
;
_space_group_IT_number 61
_symmetry_cell_setting orthorhombic
_symmetry_Int_Tables_number 61
_symmetry_space_group_name_Hall '-P 2ac 2ab'
_symmetry_space_group_name_H-M 'P b c a'
_atom_sites_solution_hydrogens difmap
_atom_sites_solution_primary direct
_atom_sites_solution_secondary difmap
_audit_creation_method
;
manual editing of the CIF file
created by SHELXTL Ver. 6.14
and processed with modiCIfer-09152005.
;
_cell_angle_alpha 90.00
_cell_angle_beta 90.00
_cell_angle_gamma 90.00
_cell_formula_units_Z 4
_cell_length_a 7.8287(13)
_cell_length_b 10.025(2)
_cell_length_c 14.764(3)
_cell_measurement_reflns_used 1108
_cell_measurement_temperature 195.0(2)
_cell_measurement_theta_max 25.84
_cell_measurement_theta_min 2.76
_cell_volume 1158.7(4)
_computing_cell_refinement 'SAINT Ver. 6.45 (Bruker-AXS, 2003)'
_computing_data_collection 'SMART Ver. 5.630 (Bruker-AXS, 2003)'
_computing_data_reduction 'SAINT Ver. 6.45'
_computing_molecular_graphics 'SHELXTL Ver. 6.14'
_computing_publication_material 'SHELXTL Ver. 6.14'
_computing_structure_refinement 'SHELXTL Ver. 6.14'
_computing_structure_solution 'SHELXTL Ver. 6.14 (Bruker-AXS, 2003)'
_diffrn_ambient_temperature 195.0(2)
_diffrn_measured_fraction_theta_full 0.948
_diffrn_measured_fraction_theta_max 0.948
_diffrn_measurement_device_type 'Bruker SMART CCD 6000'
_diffrn_measurement_method '0.30\% \w scans'
_diffrn_radiation_monochromator graphite
_diffrn_radiation_source 'fine-focus sealed tube'
_diffrn_radiation_type Mo-K\a
_diffrn_radiation_wavelength 0.71073
_diffrn_reflns_av_R_equivalents 0.0316
_diffrn_reflns_av_sigmaI/netI 0.0212
_diffrn_reflns_limit_h_max 9
_diffrn_reflns_limit_h_min -5
_diffrn_reflns_limit_k_max 12
_diffrn_reflns_limit_k_min -13
_diffrn_reflns_limit_l_max 20
_diffrn_reflns_limit_l_min -20
_diffrn_reflns_number 8652
_diffrn_reflns_theta_full 29.00
_diffrn_reflns_theta_max 29.00
_diffrn_reflns_theta_min 2.76
_diffrn_standards_number 0
_exptl_absorpt_coefficient_mu 0.985
_exptl_absorpt_correction_T_max 0.7565
_exptl_absorpt_correction_T_min 0.6940
_exptl_absorpt_correction_type multi-scan
_exptl_absorpt_process_details
;
SADABS (Bruker-AXS, 2003)
;
_exptl_crystal_colour colorless
_exptl_crystal_density_diffrn 1.479
_exptl_crystal_density_method 'not measured'
_exptl_crystal_description cylinder
_exptl_crystal_F_000 528
_exptl_crystal_size_max 0.40
_exptl_crystal_size_mid 0.30
_exptl_crystal_size_min 0.30
_refine_diff_density_max 0.247
_refine_diff_density_min -0.349
_refine_diff_density_rms 0.044
_refine_ls_extinction_coef 0.0076(11)
_refine_ls_extinction_expression Fc^*^=kFc[1+0.001xFc^2^\l^3^/sin(2\q)]^-1/4^
_refine_ls_extinction_method SHELXL
_refine_ls_goodness_of_fit_ref 1.032
_refine_ls_hydrogen_treatment refall
_refine_ls_matrix_type full
_refine_ls_number_parameters 80
_refine_ls_number_reflns 1462
_refine_ls_number_restraints 0
_refine_ls_restrained_S_all 1.032
_refine_ls_R_factor_all 0.0512
_refine_ls_R_factor_gt 0.0326
_refine_ls_shift/su_max 0.000
_refine_ls_shift/su_mean 0.000
_refine_ls_structure_factor_coef Fsqd
_refine_ls_weighting_details 'calc w=1/[\s^2^(Fo^2^)+(0.0300P)^2^+0.5000P] where P=(Fo^2^+2Fc^2^)/3'
_refine_ls_weighting_scheme calc
_refine_ls_wR_factor_gt 0.0753
_refine_ls_wR_factor_ref 0.0848
_reflns_number_gt 1074
_reflns_number_total 1462
_reflns_threshold_expression I>2\s(I)
_cod_data_source_file c2ce06526f.txt
_cod_data_source_block 9_dd1
_cod_depositor_comments
;
The following automatic conversions were performed:

'_chemical_melting_point' value '205-206' was changed to '205.5(5)' -
the average value was taken and precision was
estimated.

'_symmetry_cell_setting' value 'Orthorhombic' changed to
'orthorhombic' according to
/home/saulius/struct/CIF-dictionaries/cif_core.dic dictionary named
'cif_core.dic' version 2.4.1 from 2010-06-29.

Automatic conversion script
Id: cif_fix_values 1715 2011-07-08 13:25:40Z adriana 
;
_cod_original_cell_volume 1158.8(4)
_cod_original_sg_symbol_Hall '-P 2ac 2ab '
_cod_original_sg_symbol_H-M 'P b c a '
_cod_database_code 7207491

loop_
_symmetry_equiv_pos_as_xyz
'x, y, z'
'-x+1/2, -y, z+1/2'
'x+1/2, -y+1/2, -z'
'-x, y+1/2, -z+1/2'
'-x, -y, -z'
'x-1/2, y, -z-1/2'
'-x-1/2, y-1/2, z'
'x, -y-1/2, z-1/2'

loop_
_atom_site_label
_atom_site_type_symbol
_atom_site_fract_x
_atom_site_fract_y
_atom_site_fract_z
_atom_site_U_iso_or_equiv
_atom_site_adp_type
_atom_site_occupancy
_atom_site_symmetry_multiplicity
_atom_site_calc_flag
O1 O 0.04928(17) 0.48374(13) 0.09089(8) 0.0495(3) Uani 1 1 d
C1 C 0.0434(3) 0.37376(19) 0.02970(14) 0.0518(5) Uani 1 1 d
C2 C 0.0868(3) 0.60305(19) 0.04245(13) 0.0481(4) Uani 1 1 d
H11 H 0.010(3) 0.296(2) 0.0651(14) 0.063(6) Uiso 1 1 d
H12 H 0.153(3) 0.361(2) 0.0012(14) 0.062(6) Uiso 1 1 d
H21 H 0.197(3) 0.596(2) 0.0165(13) 0.050(5) Uiso 1 1 d
H22 H 0.088(3) 0.675(2) 0.0884(14) 0.066(6) Uiso 1 1 d
Cl1 Cl 0.01586(7) 0.47681(5) 0.37443(4) 0.06028(19) Uani 1 1 d
Cl2 Cl 0.18800(10) 0.26370(6) 0.27788(5) 0.0844(3) Uani 1 1 d
C1S C 0.1773(3) 0.43601(19) 0.29593(13) 0.0462(4) Uani 1 1 d
H1S H 0.149(3) 0.475(2) 0.2404(15) 0.053(5) Uiso 1 1 d
H2S H 0.281(3) 0.465(2) 0.3240(14) 0.062(6) Uiso 1 1 d

loop_
_atom_site_aniso_label
_atom_site_aniso_U_11
_atom_site_aniso_U_22
_atom_site_aniso_U_33
_atom_site_aniso_U_23
_atom_site_aniso_U_13
_atom_site_aniso_U_12
O1 0.0590(8) 0.0540(7) 0.0354(6) 0.0037(5) -0.0022(6) 0.0023(6)
C1 0.0631(13) 0.0411(9) 0.0512(10) 0.0060(8) 0.0052(9) 0.0083(9)
C2 0.0501(12) 0.0468(9) 0.0474(10) -0.0057(8) 0.0064(9) -0.0058(8)
Cl1 0.0573(4) 0.0632(3) 0.0604(3) -0.0054(2) 0.0075(2) 0.0054(2)
Cl2 0.0963(5) 0.0491(3) 0.1078(5) 0.0019(3) 0.0394(4) 0.0094(3)
C1S 0.0488(12) 0.0492(10) 0.0407(9) 0.0042(7) -0.0006(8) -0.0024(8)

loop_
_atom_type_symbol
_atom_type_description
_atom_type_scat_dispersion_real
_atom_type_scat_dispersion_imag
_atom_type_scat_source
C C 0.0033 0.0016 'International Tables Vol C Tables 4.2.6.8 and 6.1.1.4'
H H 0.0000 0.0000 'International Tables Vol C Tables 4.2.6.8 and 6.1.1.4'
Cl Cl 0.1484 0.1585 'International Tables Vol C Tables 4.2.6.8 and 6.1.1.4'
O O 0.0106 0.0060 'International Tables Vol C Tables 4.2.6.8 and 6.1.1.4'

loop_
_geom_angle_atom_site_label_1
_geom_angle_atom_site_label_2
_geom_angle_atom_site_label_3
_geom_angle
_geom_angle_site_symmetry_1
_geom_angle_site_symmetry_3
_geom_angle_publ_flag
C2 O1 C1 109.75(14) . . yes
O1 C1 C2 110.73(15) . 5_565 yes
O1 C1 H11 106.6(12) . . ?
C2 C1 H11 109.1(13) 5_565 . ?
O1 C1 H12 110.4(13) . . ?
C2 C1 H12 108.5(13) 5_565 . ?
H11 C1 H12 111.5(18) . . ?
O1 C2 C1 110.40(16) . 5_565 yes
O1 C2 H21 109.1(12) . . ?
C1 C2 H21 110.2(12) 5_565 . ?
O1 C2 H22 105.5(12) . . ?
C1 C2 H22 112.5(13) 5_565 . ?
H21 C2 H22 108.9(18) . . ?
Cl2 C1S Cl1 111.32(11) . . yes
Cl2 C1S H1S 107.0(12) . . ?
Cl1 C1S H1S 108.1(13) . . ?
Cl2 C1S H2S 109.0(13) . . ?
Cl1 C1S H2S 104.7(13) . . ?
H1S C1S H2S 116.7(19) . . ?

loop_
_geom_bond_atom_site_label_1
_geom_bond_atom_site_label_2
_geom_bond_distance
_geom_bond_site_symmetry_2
_geom_bond_publ_flag
O1 C2 1.424(2) . yes
O1 C1 1.426(2) . yes
C1 C2 1.492(3) 5_565 yes
C1 H11 0.97(2) . ?
C1 H12 0.97(2) . ?
C2 C1 1.492(3) 5_565 yes
C2 H21 0.95(2) . ?
C2 H22 0.99(2) . ?
Cl1 C1S 1.763(2) . yes
Cl2 C1S 1.750(2) . yes
C1S H1S 0.93(2) . ?
C1S H2S 0.96(2) . ?

loop_
_geom_hbond_atom_site_label_D
_geom_hbond_atom_site_label_H
_geom_hbond_atom_site_label_A
_geom_hbond_distance_DH
_geom_hbond_distance_HA
_geom_hbond_distance_DA
_geom_hbond_angle_DHA
_geom_hbond_site_symmetry_A
C1S H1S O1 0.93(2) 2.34(2) 3.225(2) 156.8(17) .
C1S H2S O1 0.96(2) 2.45(2) 3.391(3) 166.1(18) 6_656
